data_4329389
loop_
_publ_author_name
'Ver\'onica G\'omez'
'Laure Vendier'
'Montserrat Corbella'
'Jean- Pierre Costes'

_publ_section_title
;
 Tetranuclear [Co-Gd]2 Complexes: Aiming at a Better Understanding of the
 3d-Gd Magnetic Interaction
;
_journal_name_full 'Inorganic Chemistry'
_journal_page_first 6396
_journal_page_last 6404
_journal_paper_doi 10.1021/ic300711h
_journal_volume 51
_journal_year 2012
_chemical_compound_source 'synthesis as described'
_chemical_formula_moiety 'C19 H19 Co N2 O4, C5 H12 N'
_chemical_formula_sum 'C24 H31 Co N3 O4'
_chemical_formula_weight 484.45
_chemical_name_systematic
;
 ?
;
_space_group_IT_number 14
_symmetry_cell_setting monoclinic
_symmetry_Int_Tables_number 14
_symmetry_space_group_name_Hall '-P 2ybc'
_symmetry_space_group_name_H-M 'P 1 21/c 1'
_atom_sites_solution_hydrogens geom
_atom_sites_solution_primary direct
_atom_sites_solution_secondary difmap
_cell_angle_alpha 90
_cell_angle_beta 100.273(8)
_cell_angle_gamma 90
_cell_formula_units_Z 4
_cell_length_a 10.4005(10)
_cell_length_b 9.2090(7)
_cell_length_c 23.2616(18)
_cell_measurement_reflns_used 4096
_cell_measurement_temperature 180(2)
_cell_measurement_theta_max 32.1226
_cell_measurement_theta_min 2.8284
_cell_measurement_wavelength 0.71073
_cell_volume 2192.2(3)
_computing_cell_refinement 'CrysAlis RED, Oxford Diffraction Ltd.'
_computing_data_collection 'CrysAlis CCD, Oxford Diffraction Ltd.'
_computing_data_reduction 'CrysAlis RED, Oxford Diffraction Ltd.'
_computing_molecular_graphics 'Ortep-3 for Windows (Farrugia, 1997)'
_computing_publication_material 'WinGX publication routines (Farrugia, 1999)'
_computing_structure_refinement 'SHELXL-97 (Sheldrick, 2008)'
_computing_structure_solution 'SIR92 (Giacovazzo et al, 1993)'
_diffrn_ambient_temperature 180(2)
_diffrn_detector_area_resol_mean 8.2632
_diffrn_measured_fraction_theta_full 0.999
_diffrn_measured_fraction_theta_max 0.999
_diffrn_measurement_device_type 'Xcalibur, Sapphire1, long nozzle'
_diffrn_measurement_method '\w scans'
_diffrn_orient_matrix_UB_11 0.0174500365
_diffrn_orient_matrix_UB_12 -0.0016316731
_diffrn_orient_matrix_UB_13 0.0310030261
_diffrn_orient_matrix_UB_21 0.0225909538
_diffrn_orient_matrix_UB_22 0.0728780152
_diffrn_orient_matrix_UB_23 -0.0000938383
_diffrn_orient_matrix_UB_31 -0.0634902682
_diffrn_orient_matrix_UB_32 0.0255289012
_diffrn_orient_matrix_UB_33 0.0024572464
_diffrn_radiation_monochromator graphite
_diffrn_radiation_probe x-ray
_diffrn_radiation_type MoK\a
_diffrn_radiation_wavelength 0.71073
_diffrn_reflns_av_R_equivalents 0.122
_diffrn_reflns_av_unetI/netI 0.1014
_diffrn_reflns_limit_h_max 10
_diffrn_reflns_limit_h_min -13
_diffrn_reflns_limit_k_max 11
_diffrn_reflns_limit_k_min -11
_diffrn_reflns_limit_l_max 29
_diffrn_reflns_limit_l_min -29
_diffrn_reflns_number 15716
_diffrn_reflns_theta_full 26.37
_diffrn_reflns_theta_max 26.37
_diffrn_reflns_theta_min 2.84
_exptl_absorpt_coefficient_mu 0.82
_exptl_absorpt_correction_T_max 0.8954
_exptl_absorpt_correction_T_min 0.6583
_exptl_absorpt_correction_type multi-scan
_exptl_absorpt_process_details
;
        CrysAlis RED, Oxford Diffraction Ltd.,
        Version 1.171.32.27 (release 29-05-2008 CrysAlis171 .NET)
        (compiled May 29 2008,13:12:44)
        empirical absorption correction using spherical harmonics,
 implemented in SCALE3 ABSPACK scaling algorithm.
;
_exptl_crystal_colour orange
_exptl_crystal_density_diffrn 1.468
_exptl_crystal_description block
_exptl_crystal_F_000 1020
_exptl_crystal_size_max 0.25
_exptl_crystal_size_mid 0.18
_exptl_crystal_size_min 0.07
_refine_diff_density_max 1.889
_refine_diff_density_min -4.703
_refine_diff_density_rms 0.258
_refine_ls_extinction_method none
_refine_ls_goodness_of_fit_ref 1.224
_refine_ls_hydrogen_treatment constr
_refine_ls_matrix_type full
_refine_ls_number_parameters 244
_refine_ls_number_reflns 4480
_refine_ls_number_restraints 0
_refine_ls_restrained_S_all 1.224
_refine_ls_R_factor_all 0.2185
_refine_ls_R_factor_gt 0.1857
_refine_ls_shift/su_max 0
_refine_ls_shift/su_mean 0
_refine_ls_structure_factor_coef Fsqd
_refine_ls_weighting_details 'calc w=1/[\s^2^(Fo^2^)+(0.0455P)^2^+130.2240P] where P=(Fo^2^+2Fc^2^)/3'
_refine_ls_weighting_scheme calc
_refine_ls_wR_factor_gt 0.4127
_refine_ls_wR_factor_ref 0.4285
_reflns_number_gt 3315
_reflns_number_total 4480
_reflns_threshold_expression >2\s(I)
_cod_data_source_file ic300711h_si_002_1.cif
_cod_data_source_block complex_3
_cod_database_code 4329389

loop_
_symmetry_equiv_pos_as_xyz
'x, y, z'
'-x, y+1/2, -z+1/2'
'-x, -y, -z'
'x, -y-1/2, z-1/2'

loop_
_atom_site_label
_atom_site_type_symbol
_atom_site_fract_x
_atom_site_fract_y
_atom_site_fract_z
_atom_site_U_iso_or_equiv
_atom_site_adp_type
_atom_site_occupancy
_atom_site_symmetry_multiplicity
_atom_site_calc_flag
_atom_site_refinement_flags
C1 C 0.4634(14) 0.4018(17) 0.1639(6) 0.019(3) Uani 1 1 d .
H1A H 0.5533 0.4277 0.1591 0.023 Uiso 1 1 calc R
H1B H 0.4103 0.4916 0.16 0.023 Uiso 1 1 calc R
C2 C 0.4050(15) 0.293(2) 0.1161(8) 0.030(4) Uani 1 1 d .
C3 C 0.4987(14) 0.1725(16) 0.1111(7) 0.021(3) Uani 1 1 d .
H3A H 0.5018 0.106 0.1442 0.032 Uiso 1 1 calc R
H3B H 0.5859 0.2129 0.1112 0.032 Uiso 1 1 calc R
H3C H 0.4696 0.1195 0.0745 0.032 Uiso 1 1 calc R
C4 C 0.3741(16) 0.377(2) 0.0597(7) 0.033(4) Uani 1 1 d .
H4A H 0.3642 0.3088 0.0267 0.05 Uiso 1 1 calc R
H4B H 0.4454 0.4445 0.0571 0.05 Uiso 1 1 calc R
H4C H 0.2926 0.4308 0.0585 0.05 Uiso 1 1 calc R
C5 C 0.5544(13) 0.3938(19) 0.2647(7) 0.023(3) Uani 1 1 d .
C6 C 0.5607(15) 0.3389(16) 0.3257(7) 0.0217(14) Uani 1 1 d .
C7 C 0.6791(15) 0.3595(16) 0.3611(7) 0.0217(14) Uani 1 1 d .
H7 H 0.7495 0.3986 0.345 0.026 Uiso 1 1 calc R
C8 C 0.6987(15) 0.3243(15) 0.4203(7) 0.0217(14) Uani 1 1 d .
H8 H 0.7814 0.3374 0.4447 0.026 Uiso 1 1 calc R
C9 C 0.5899(14) 0.2679(16) 0.4430(7) 0.0217(14) Uani 1 1 d .
H9 H 0.5996 0.2407 0.4829 0.026 Uiso 1 1 calc R
C10 C 0.4709(15) 0.2532(16) 0.4066(7) 0.0217(14) Uani 1 1 d .
H10 H 0.3974 0.2248 0.423 0.026 Uiso 1 1 calc R
C11 C 0.4540(14) 0.2782(16) 0.3471(7) 0.0217(14) Uani 1 1 d .
C12 C 0.1871(13) 0.1970(17) 0.1008(6) 0.017(3) Uani 1 1 d .
H12 H 0.1895 0.2091 0.0604 0.02 Uiso 1 1 calc R
C13 C 0.0667(13) 0.1418(16) 0.1147(7) 0.017(3) Uani 1 1 d .
C14 C -0.0292(13) 0.0912(16) 0.0689(7) 0.021(3) Uani 1 1 d .
H14 H -0.0108 0.0909 0.0303 0.026 Uiso 1 1 calc R
C15 C -0.1463(15) 0.0431(17) 0.0777(8) 0.025(3) Uani 1 1 d .
H15 H -0.2082 0.0071 0.0458 0.03 Uiso 1 1 calc R
C16 C -0.1770(13) 0.0460(17) 0.1341(7) 0.0189(16) Uani 1 1 d .
H16 H -0.2604 0.0157 0.1408 0.023 Uiso 1 1 calc R
C17 C -0.0819(13) 0.0947(17) 0.1802(7) 0.0189(16) Uani 1 1 d .
C18 C 0.0423(13) 0.1424(17) 0.1721(7) 0.0189(16) Uani 1 1 d .
C19 C -0.2340(12) 0.0870(17) 0.2429(7) 0.0189(16) Uani 1 1 d .
H19A H -0.2885 0.1642 0.2222 0.028 Uiso 1 1 calc R
H19B H -0.2384 0.0909 0.2846 0.028 Uiso 1 1 calc R
H19C H -0.2659 -0.0076 0.227 0.028 Uiso 1 1 calc R
C20 C 0.1329(15) -0.0211(18) 0.3382(8) 0.027(4) Uani 1 1 d .
H20A H 0.1952 -0.0554 0.3136 0.032 Uiso 1 1 calc R
H20B H 0.0485 -0.0715 0.3255 0.032 Uiso 1 1 calc R
C21 C 0.1855(17) -0.056(2) 0.4020(8) 0.031(4) Uani 1 1 d .
H21A H 0.1987 -0.1618 0.4067 0.038 Uiso 1 1 calc R
H21B H 0.271 -0.0075 0.4142 0.038 Uiso 1 1 calc R
C22 C 0.0935(18) -0.0057(19) 0.4393(8) 0.032(4) Uani 1 1 d .
H22A H 0.128 -0.0301 0.4806 0.038 Uiso 1 1 calc R
H22B H 0.0083 -0.0552 0.4276 0.038 Uiso 1 1 calc R
C23 C 0.0748(18) 0.1629(19) 0.4325(7) 0.031(4) Uani 1 1 d .
H23A H 0.0124 0.1972 0.4571 0.038 Uiso 1 1 calc R
H23B H 0.1593 0.2127 0.4455 0.038 Uiso 1 1 calc R
C24 C 0.0234(13) 0.1981(18) 0.3693(7) 0.022(3) Uani 1 1 d .
H24A H -0.0641 0.1541 0.3573 0.027 Uiso 1 1 calc R
H24B H 0.0143 0.3047 0.3644 0.027 Uiso 1 1 calc R
N1 N 0.4660(11) 0.3393(12) 0.2209(6) 0.017(3) Uani 1 1 d .
N2 N 0.2888(11) 0.2310(14) 0.1356(5) 0.017(3) Uani 1 1 d .
N3 N 0.1137(12) 0.1417(15) 0.3311(6) 0.021(3) Uani 1 1 d .
H3D H 0.1933 0.1875 0.3406 0.025 Uiso 1 1 calc R
H3E H 0.0799 0.1625 0.2927 0.025 Uiso 1 1 calc R
O1 O 0.3394(9) 0.2532(11) 0.3151(4) 0.020(2) Uani 1 1 d .
O2 O 0.1247(9) 0.1928(12) 0.2189(4) 0.020(2) Uani 1 1 d .
O3 O 0.6352(11) 0.4951(12) 0.2565(5) 0.026(3) Uani 1 1 d .
O4 O -0.1084(9) 0.1055(14) 0.2356(5) 0.028(3) Uani 1 1 d .
Co1 Co 0.31947(17) 0.2027(2) 0.22731(9) 0.0145(5) Uani 1 1 d .

loop_
_atom_site_aniso_label
_atom_site_aniso_U_11
_atom_site_aniso_U_22
_atom_site_aniso_U_33
_atom_site_aniso_U_23
_atom_site_aniso_U_13
_atom_site_aniso_U_12
C1 0.012(6) 0.024(8) 0.022(8) 0.002(6) 0.005(6) -0.008(6)
C2 0.022(8) 0.028(9) 0.040(9) 0.012(8) 0.004(7) 0.005(7)
C3 0.018(7) 0.021(8) 0.029(8) -0.006(6) 0.016(6) -0.004(6)
C4 0.024(8) 0.053(12) 0.022(8) 0.008(8) 0.003(7) -0.016(8)
C5 0.003(6) 0.039(10) 0.025(8) -0.002(7) 0.001(5) -0.004(6)
C6 0.022(3) 0.012(3) 0.032(3) -0.006(3) 0.005(3) -0.003(2)
C7 0.022(3) 0.012(3) 0.032(3) -0.006(3) 0.005(3) -0.003(2)
C8 0.022(3) 0.012(3) 0.032(3) -0.006(3) 0.005(3) -0.003(2)
C9 0.022(3) 0.012(3) 0.032(3) -0.006(3) 0.005(3) -0.003(2)
C10 0.022(3) 0.012(3) 0.032(3) -0.006(3) 0.005(3) -0.003(2)
C11 0.022(3) 0.012(3) 0.032(3) -0.006(3) 0.005(3) -0.003(2)
C12 0.014(6) 0.017(7) 0.019(7) -0.008(6) 0.003(5) -0.004(6)
C13 0.015(7) 0.012(7) 0.025(8) 0.000(6) 0.007(6) 0.001(5)
C14 0.009(6) 0.016(7) 0.039(9) -0.002(7) 0.006(6) 0.002(6)
C15 0.016(7) 0.015(7) 0.042(10) 0.000(7) 0.002(7) -0.004(6)
C16 0.005(3) 0.020(4) 0.029(4) 0.004(3) -0.002(3) -0.002(3)
C17 0.005(3) 0.020(4) 0.029(4) 0.004(3) -0.002(3) -0.002(3)
C18 0.005(3) 0.020(4) 0.029(4) 0.004(3) -0.002(3) -0.002(3)
C19 0.005(3) 0.020(4) 0.029(4) 0.004(3) -0.002(3) -0.002(3)
C20 0.018(7) 0.027(9) 0.037(10) 0.006(7) 0.008(7) 0.013(7)
C21 0.031(9) 0.028(9) 0.035(10) -0.003(8) 0.008(8) -0.003(7)
C22 0.030(9) 0.029(9) 0.038(10) 0.018(8) 0.010(8) 0.004(7)
C23 0.045(10) 0.028(9) 0.026(9) -0.003(7) 0.019(8) -0.006(8)
C24 0.015(7) 0.019(7) 0.036(9) -0.002(7) 0.012(6) 0.001(6)
N1 0.017(6) 0.004(5) 0.031(7) -0.003(5) 0.004(5) -0.008(4)
N2 0.010(5) 0.025(7) 0.017(6) 0.004(5) 0.008(5) 0.004(5)
N3 0.015(6) 0.026(7) 0.022(7) 0.001(6) 0.002(5) -0.003(5)
O1 0.013(5) 0.024(6) 0.023(5) -0.003(4) 0.004(4) -0.007(4)
O2 0.008(4) 0.025(6) 0.025(5) -0.002(5) 0.002(4) -0.003(4)
O3 0.024(6) 0.018(6) 0.041(7) -0.007(5) 0.018(5) -0.010(5)
O4 0.008(5) 0.055(8) 0.022(6) 0.016(5) 0.008(4) 0.003(5)
Co1 0.0080(8) 0.0151(9) 0.0211(10) 0.0011(9) 0.0046(7) -0.0019(8)

loop_
_atom_type_symbol
_atom_type_description
_atom_type_scat_dispersion_real
_atom_type_scat_dispersion_imag
_atom_type_scat_source
C C 0.0033 0.0016 'International Tables Vol C Tables 4.2.6.8 and 6.1.1.4'
H H 0 0 'International Tables Vol C Tables 4.2.6.8 and 6.1.1.4'
N N 0.0061 0.0033 'International Tables Vol C Tables 4.2.6.8 and 6.1.1.4'
O O 0.0106 0.006 'International Tables Vol C Tables 4.2.6.8 and 6.1.1.4'
Co Co 0.3494 0.9721 'International Tables Vol C Tables 4.2.6.8 and 6.1.1.4'

loop_
_geom_angle_atom_site_label_1
_geom_angle_atom_site_label_2
_geom_angle_atom_site_label_3
_geom_angle
_geom_angle_site_symmetry_1
_geom_angle_site_symmetry_3
N1 C1 C2 110.2(12) . .
N1 C1 H1A 109.6 . .
C2 C1 H1A 109.6 . .
N1 C1 H1B 109.6 . .
C2 C1 H1B 109.6 . .
H1A C1 H1B 108.1 . .
N2 C2 C3 108.4(13) . .
N2 C2 C4 113.9(13) . .
C3 C2 C4 110.6(15) . .
N2 C2 C1 105.7(13) . .
C3 C2 C1 111.1(13) . .
C4 C2 C1 107.1(15) . .
C2 C3 H3A 109.5 . .
C2 C3 H3B 109.5 . .
H3A C3 H3B 109.5 . .
C2 C3 H3C 109.5 . .
H3A C3 H3C 109.5 . .
H3B C3 H3C 109.5 . .
C2 C4 H4A 109.5 . .
C2 C4 H4B 109.5 . .
H4A C4 H4B 109.5 . .
C2 C4 H4C 109.5 . .
H4A C4 H4C 109.5 . .
H4B C4 H4C 109.5 . .
O3 C5 N1 122.2(14) . .
O3 C5 C6 117.6(13) . .
N1 C5 C6 120.1(13) . .
C7 C6 C11 121.6(15) . .
C7 C6 C5 113.9(13) . .
C11 C6 C5 124.4(14) . .
C6 C7 C8 121.3(15) . .
C6 C7 H7 119.4 . .
C8 C7 H7 119.4 . .
C7 C8 C9 117.6(14) . .
C7 C8 H8 121.2 . .
C9 C8 H8 121.2 . .
C10 C9 C8 119.5(15) . .
C10 C9 H9 120.2 . .
C8 C9 H9 120.2 . .
C9 C10 C11 122.7(15) . .
C9 C10 H10 118.7 . .
C11 C10 H10 118.7 . .
O1 C11 C10 118.8(14) . .
O1 C11 C6 124.2(15) . .
C10 C11 C6 116.9(14) . .
N2 C12 C13 127.7(14) . .
N2 C12 H12 116.2 . .
C13 C12 H12 116.2 . .
C18 C13 C14 120.0(13) . .
C18 C13 C12 121.6(13) . .
C14 C13 C12 118.3(13) . .
C15 C14 C13 122.3(16) . .
C15 C14 H14 118.9 . .
C13 C14 H14 118.9 . .
C14 C15 C16 119.8(15) . .
C14 C15 H15 120.1 . .
C16 C15 H15 120.1 . .
C17 C16 C15 118.4(13) . .
C17 C16 H16 120.8 . .
C15 C16 H16 120.8 . .
O4 C17 C16 120.8(12) . .
O4 C17 C18 116.5(13) . .
C16 C17 C18 122.6(14) . .
O2 C18 C13 125.1(12) . .
O2 C18 C17 117.9(13) . .
C13 C18 C17 116.8(13) . .
O4 C19 H19A 109.5 . .
O4 C19 H19B 109.5 . .
H19A C19 H19B 109.5 . .
O4 C19 H19C 109.5 . .
H19A C19 H19C 109.5 . .
H19B C19 H19C 109.5 . .
N3 C20 C21 109.4(14) . .
N3 C20 H20A 109.8 . .
C21 C20 H20A 109.8 . .
N3 C20 H20B 109.8 . .
C21 C20 H20B 109.8 . .
H20A C20 H20B 108.2 . .
C22 C21 C20 110.5(15) . .
C22 C21 H21A 109.6 . .
C20 C21 H21A 109.6 . .
C22 C21 H21B 109.6 . .
C20 C21 H21B 109.6 . .
H21A C21 H21B 108.1 . .
C21 C22 C23 109.4(14) . .
C21 C22 H22A 109.8 . .
C23 C22 H22A 109.8 . .
C21 C22 H22B 109.8 . .
C23 C22 H22B 109.8 . .
H22A C22 H22B 108.2 . .
C24 C23 C22 109.1(14) . .
C24 C23 H23A 109.9 . .
C22 C23 H23A 109.9 . .
C24 C23 H23B 109.9 . .
C22 C23 H23B 109.9 . .
H23A C23 H23B 108.3 . .
N3 C24 C23 110.7(12) . .
N3 C24 H24A 109.5 . .
C23 C24 H24A 109.5 . .
N3 C24 H24B 109.5 . .
C23 C24 H24B 109.5 . .
H24A C24 H24B 108.1 . .
C5 N1 C1 116.6(12) . .
C5 N1 Co1 127.3(11) . .
C1 N1 Co1 115.5(9) . .
C12 N2 C2 122.8(13) . .
C12 N2 Co1 125.4(10) . .
C2 N2 Co1 111.8(9) . .
C24 N3 C20 111.2(12) . .
C24 N3 H3D 109.4 . .
C20 N3 H3D 109.4 . .
C24 N3 H3E 109.4 . .
C20 N3 H3E 109.4 . .
H3D N3 H3E 108 . .
C11 O1 Co1 121.6(9) . .
C18 O2 Co1 125.7(9) . .
C5 O3 Co1 143.5(10) . 2_655
C19 O4 C17 117.8(12) . .
O3 Co1 N1 117.4(5) 2_645 .
O3 Co1 O2 100.1(5) 2_645 .
N1 Co1 O2 142.3(5) . .
O3 Co1 O1 92.9(5) 2_645 .
N1 Co1 O1 89.4(5) . .
O2 Co1 O1 91.6(4) . .
O3 Co1 N2 107.3(5) 2_645 .
N1 Co1 N2 80.1(5) . .
O2 Co1 N2 86.5(4) . .
O1 Co1 N2 159.8(5) . .

loop_
_geom_bond_atom_site_label_1
_geom_bond_atom_site_label_2
_geom_bond_distance
_geom_bond_site_symmetry_2
C1 N1 1.441(19) .
C1 C2 1.54(2) .
C1 H1A 0.99 .
C1 H1B 0.99 .
C2 N2 1.478(19) .
C2 C3 1.50(2) .
C2 C4 1.51(2) .
C3 H3A 0.98 .
C3 H3B 0.98 .
C3 H3C 0.98 .
C4 H4A 0.98 .
C4 H4B 0.98 .
C4 H4C 0.98 .
C5 O3 1.293(18) .
C5 N1 1.342(18) .
C5 C6 1.50(2) .
C6 C7 1.37(2) .
C6 C11 1.41(2) .
C7 C8 1.40(2) .
C7 H7 0.95 .
C8 C9 1.43(2) .
C8 H8 0.95 .
C9 C10 1.38(2) .
C9 H9 0.95 .
C10 C11 1.38(2) .
C10 H10 0.95 .
C11 O1 1.308(18) .
C12 N2 1.251(18) .
C12 C13 1.441(19) .
C12 H12 0.95 .
C13 C18 1.40(2) .
C13 C14 1.40(2) .
C14 C15 1.35(2) .
C14 H14 0.95 .
C15 C16 1.41(2) .
C15 H15 0.95 .
C16 C17 1.40(2) .
C16 H16 0.95 .
C17 O4 1.370(18) .
C17 C18 1.409(18) .
C18 O2 1.342(17) .
C19 O4 1.358(16) .
C19 H19A 0.98 .
C19 H19B 0.98 .
C19 H19C 0.98 .
C20 N3 1.52(2) .
C20 C21 1.52(2) .
C20 H20A 0.99 .
C20 H20B 0.99 .
C21 C22 1.47(2) .
C21 H21A 0.99 .
C21 H21B 0.99 .
C22 C23 1.57(2) .
C22 H22A 0.99 .
C22 H22B 0.99 .
C23 C24 1.51(2) .
C23 H23A 0.99 .
C23 H23B 0.99 .
C24 N3 1.496(18) .
C24 H24A 0.99 .
C24 H24B 0.99 .
N1 Co1 2.002(11) .
N2 Co1 2.117(12) .
N3 H3D 0.92 .
N3 H3E 0.92 .
O1 Co1 2.067(10) .
O2 Co1 2.002(9) .
O3 Co1 1.989(11) 2_655
Co1 O3 1.989(11) 2_645
